data_4324421
loop_
_publ_author_name
'Yajie Gao'
'Lang Zhao'
'Xuebin Xu'
'Gong-Feng Xu'
'Yun-Nan Guo'
'Jinkui Tang'
'Zhiliang Liu'

_publ_section_title
;
 Heterometallic Cubanes: Syntheses, Structures, and Magnetic Properties of
 Lanthanide(III)-Nickel(II) Architectures
;
_journal_name_full 'Inorganic Chemistry'
_journal_page_first 1304
_journal_page_last 1308
_journal_paper_doi 10.1021/ic101849h
_journal_volume 50
_journal_year 2011
_chemical_formula_sum 'C44 H63 Cl Dy2 N6 Ni2 O25 S2'
_chemical_formula_weight 1617.99
_chemical_name_systematic
; 
 ? 
;
_space_group_IT_number 33
_symmetry_cell_setting orthorhombic
_symmetry_space_group_name_Hall 'P 2c -2n'
_symmetry_space_group_name_H-M 'P n a 21'
_atom_sites_solution_hydrogens geom
_atom_sites_solution_primary direct
_atom_sites_solution_secondary difmap
_audit_creation_method SHELXL-97
_cell_angle_alpha 90.00
_cell_angle_beta 90.00
_cell_angle_gamma 90.00
_cell_formula_units_Z 4
_cell_length_a 14.3202(10)
_cell_length_b 26.7358(18)
_cell_length_c 14.9334(10)
_cell_measurement_reflns_used 9784
_cell_measurement_temperature 186(2)
_cell_measurement_theta_max 26.03
_cell_measurement_theta_min 2.49
_cell_volume 5717.4(7)
_computing_structure_refinement 'SHELXL-97 (Sheldrick, 1997)'
_computing_structure_solution 'SHELXS-97 (Sheldrick, 1990)'
_diffrn_ambient_temperature 186(2)
_diffrn_measured_fraction_theta_full 0.998
_diffrn_measured_fraction_theta_max 0.998
_diffrn_radiation_monochromator graphite
_diffrn_radiation_source 'fine-focus sealed tube'
_diffrn_radiation_type MoK\a
_diffrn_radiation_wavelength 0.71073
_diffrn_reflns_av_R_equivalents 0.0351
_diffrn_reflns_av_sigmaI/netI 0.0493
_diffrn_reflns_limit_h_max 17
_diffrn_reflns_limit_h_min -11
_diffrn_reflns_limit_k_max 32
_diffrn_reflns_limit_k_min -32
_diffrn_reflns_limit_l_max 18
_diffrn_reflns_limit_l_min -18
_diffrn_reflns_number 30641
_diffrn_reflns_theta_full 26.05
_diffrn_reflns_theta_max 26.05
_diffrn_reflns_theta_min 1.61
_exptl_absorpt_coefficient_mu 3.439
_exptl_absorpt_correction_T_max 0.6830
_exptl_absorpt_correction_T_min 0.5611
_exptl_absorpt_correction_type multi-scan
_exptl_crystal_density_diffrn 1.880
_exptl_crystal_F_000 3224
_exptl_crystal_size_max 0.19
_exptl_crystal_size_mid 0.15
_exptl_crystal_size_min 0.12
_refine_diff_density_max 1.166
_refine_diff_density_min -1.324
_refine_diff_density_rms 0.112
_refine_ls_abs_structure_details 'Flack H D (1983), Acta Cryst. A39, 876-881'
_refine_ls_abs_structure_Flack 0.001(9)
_refine_ls_extinction_method none
_refine_ls_goodness_of_fit_ref 1.046
_refine_ls_hydrogen_treatment constr
_refine_ls_matrix_type full
_refine_ls_number_parameters 732
_refine_ls_number_reflns 11030
_refine_ls_number_restraints 56
_refine_ls_restrained_S_all 1.053
_refine_ls_R_factor_all 0.0368
_refine_ls_R_factor_gt 0.0331
_refine_ls_shift/su_max 0.003
_refine_ls_shift/su_mean 0.000
_refine_ls_structure_factor_coef Fsqd
_refine_ls_weighting_details 'calc w=1/[\s^2^(Fo^2^)+(0.0404P)^2^+6.7561P] where P=(Fo^2^+2Fc^2^)/3'
_refine_ls_weighting_scheme calc
_refine_ls_wR_factor_gt 0.0817
_refine_ls_wR_factor_ref 0.0834
_reflns_number_gt 10312
_reflns_number_total 11030
_reflns_threshold_expression >2sigma(I)
_cod_data_source_file ic101849h_si_002_1.cif
_cod_data_source_block 1
_cod_database_code 4324421

loop_
_symmetry_equiv_pos_as_xyz
'x, y, z'
'-x, -y, z+1/2'
'x+1/2, -y+1/2, z'
'-x+1/2, y+1/2, z+1/2'

loop_
_atom_site_label
_atom_site_type_symbol
_atom_site_fract_x
_atom_site_fract_y
_atom_site_fract_z
_atom_site_U_iso_or_equiv
_atom_site_adp_type
_atom_site_occupancy
_atom_site_symmetry_multiplicity
_atom_site_calc_flag
_atom_site_refinement_flags
Dy1 Dy 0.686151(19) 0.329990(10) 0.94288(2) 0.02162(7) Uani 1 1 d .
Dy2 Dy 0.871183(19) 0.365922(10) 0.76634(2) 0.02245(7) Uani 1 1 d .
Ni1 Ni 0.67263(5) 0.43942(3) 0.82893(5) 0.02271(17) Uani 1 1 d .
Ni2 Ni 0.85207(5) 0.42961(3) 0.96365(5) 0.02064(17) Uani 1 1 d .
Cl1 Cl 0.5773(2) 0.67282(9) 0.8719(3) 0.0804(9) Uani 1 1 d .
S1 S 0.65425(15) 0.56429(8) 0.62848(17) 0.0500(6) Uani 1 1 d .
S2 S 0.83917(15) 0.48263(8) 1.24598(12) 0.0434(5) Uani 1 1 d .
N1 N 0.6498(4) 0.5095(2) 0.8736(4) 0.0320(13) Uani 1 1 d .
N2 N 0.6509(4) 0.5453(2) 0.8075(5) 0.0397(15) Uani 1 1 d .
H2 H 0.6482 0.5776 0.8185 0.048 Uiso 1 1 calc R
N3 N 0.6597(4) 0.4784(2) 0.7091(4) 0.0278(12) Uani 1 1 d .
N4 N 0.8494(4) 0.5043(2) 0.9894(4) 0.0268(12) Uani 1 1 d .
N5 N 0.8435(4) 0.5174(2) 1.0782(4) 0.0325(13) Uani 1 1 d .
H5H H 0.8380 0.5481 1.0984 0.039 Uiso 1 1 calc .
N6 N 0.8543(4) 0.4290(2) 1.0999(3) 0.0238(11) Uani 1 1 d .
O1 O 0.6944(3) 0.41895(15) 0.9596(3) 0.0230(9) Uani 1 1 d U
O2 O 0.6597(3) 0.36255(17) 1.0961(3) 0.0274(10) Uani 1 1 d .
O3 O 0.8279(3) 0.44522(16) 0.8303(3) 0.0240(9) Uani 1 1 d .
O4 O 0.8739(3) 0.43833(18) 0.6623(3) 0.0313(11) Uani 1 1 d .
O5 O 0.7657(3) 0.26918(17) 1.0211(3) 0.0326(11) Uani 1 1 d .
O6 O 0.9015(4) 0.2496(2) 0.9626(4) 0.0522(15) Uani 1 1 d .
O7 O 0.8053(3) 0.32896(19) 0.6401(3) 0.0367(12) Uani 1 1 d .
O8 O 0.6773(2) 0.2904(3) 0.6665(4) 0.078(2) Uani 1 1 d D
O9 O 0.9933(3) 0.43066(16) 0.9569(3) 0.0295(10) Uani 1 1 d .
O10 O 1.0102(3) 0.39127(17) 0.8255(3) 0.0317(10) Uani 1 1 d .
O11 O 0.5374(3) 0.35282(17) 0.9063(3) 0.0327(11) Uani 1 1 d .
O12 O 0.5343(3) 0.42340(16) 0.8257(3) 0.0300(10) Uani 1 1 d .
O13 O 0.5754(4) 0.27166(18) 1.0070(3) 0.0377(11) Uani 1 1 d U
H13H H 0.5132 0.2811 0.9929 0.045 Uiso 1 1 calc R
O14 O 0.6833(4) 0.26523(17) 0.8362(3) 0.0371(12) Uani 1 1 d U
H14H H 0.6926 0.2768 0.7767 0.044 Uiso 1 1 calc R
O15 O 0.9964(4) 0.3486(2) 0.6632(3) 0.0395(12) Uani 1 1 d DU
H15 H 1.0535 0.3626 0.6838 0.047 Uiso 1 1 calc R
O16 O 0.9028(4) 0.28140(18) 0.7931(3) 0.0409(12) Uani 1 1 d .
H16H H 0.9106 0.2769 0.8482 0.061 Uiso 1 1 calc R
O17 O 0.7098(3) 0.36730(15) 0.7990(3) 0.0199(9) Uani 1 1 d .
H17 H 0.6705 0.3520 0.7508 0.024 Uiso 1 1 calc R
O18 O 0.8414(3) 0.35575(15) 0.9224(3) 0.0210(9) Uani 1 1 d .
H18H H 0.8875 0.3333 0.9526 0.025 Uiso 1 1 calc R
O19 O 0.1679(4) 0.3900(2) 0.6579(4) 0.0530(15) Uani 1 1 d .
O20 O 0.4718(2) 0.2832(4) 0.6728(7) 0.147(5) Uani 1 1 d D
O21 O 0.8389(11) 0.6864(5) 0.8918(10) 0.168(5) Uani 1 1 d .
O22 O 0.631(2) 0.6486(6) 0.815(3) 0.44(3) Uani 1 1 d .
O23 O 0.5886(13) 0.7196(4) 0.8796(14) 0.227(9) Uani 1 1 d .
O24 O 0.4943(13) 0.6556(10) 0.8695(13) 0.285(12) Uani 1 1 d .
O25 O 0.619(2) 0.6492(8) 0.931(2) 0.37(2) Uani 1 1 d .
C1 C 0.6499(6) 0.4412(3) 1.0299(6) 0.0493(14) Uani 1 1 d U
C2 C 0.6328(5) 0.4127(3) 1.1055(5) 0.0275(14) Uani 1 1 d .
C3 C 0.5943(5) 0.4327(3) 1.1820(5) 0.0332(16) Uani 1 1 d .
H3 H 0.5839 0.4122 1.2331 0.040 Uiso 1 1 calc R
C4 C 0.5708(5) 0.4834(3) 1.1837(5) 0.0399(18) Uani 1 1 d .
H4 H 0.5464 0.4980 1.2369 0.048 Uiso 1 1 calc R
C5 C 0.5829(6) 0.5122(4) 1.1085(6) 0.0566(16) Uani 1 1 d .
H5 H 0.5650 0.5464 1.1094 0.068 Uiso 1 1 calc R
C6 C 0.6219(5) 0.4916(3) 1.0300(5) 0.0292(14) Uani 1 1 d U
C7 C 0.6490(6) 0.3310(3) 1.1759(5) 0.0375(17) Uani 1 1 d .
H7A H 0.5825 0.3271 1.1897 0.056 Uiso 1 1 calc R
H7B H 0.6807 0.3468 1.2267 0.056 Uiso 1 1 calc R
H7C H 0.6767 0.2981 1.1646 0.056 Uiso 1 1 calc R
C8 C 0.6278(4) 0.5245(2) 0.9534(5) 0.0321(16) Uani 1 1 d .
H8 H 0.6149 0.5590 0.9620 0.039 Uiso 1 1 calc R
C9 C 0.6566(5) 0.5258(3) 0.7222(5) 0.0327(17) Uani 1 1 d .
C10 C 0.6541(6) 0.5099(4) 0.5627(6) 0.050(2) Uani 1 1 d .
C11 C 0.6460(6) 0.5057(5) 0.4709(6) 0.061(3) Uani 1 1 d .
H11 H 0.6417 0.5348 0.4348 0.073 Uiso 1 1 calc R
C12 C 0.6441(7) 0.4596(5) 0.4324(6) 0.072(3) Uani 1 1 d .
H12 H 0.6437 0.4562 0.3691 0.086 Uiso 1 1 calc R
C13 C 0.6428(6) 0.4182(5) 0.4861(6) 0.058(3) Uani 1 1 d .
H13 H 0.6374 0.3861 0.4592 0.070 Uiso 1 1 calc R
C14 C 0.6490(6) 0.4215(4) 0.5786(6) 0.047(2) Uani 1 1 d .
H14 H 0.6481 0.3922 0.6146 0.057 Uiso 1 1 calc R
C15 C 0.6564(5) 0.4679(3) 0.6167(5) 0.0343(16) Uani 1 1 d .
C16 C 0.8618(4) 0.4872(2) 0.7916(4) 0.0199(13) Uani 1 1 d .
C17 C 0.8849(4) 0.4862(3) 0.7006(5) 0.0278(14) Uani 1 1 d .
C18 C 0.9108(5) 0.5274(3) 0.6527(5) 0.0349(16) Uani 1 1 d .
H18 H 0.9232 0.5251 0.5903 0.042 Uiso 1 1 calc R
C19 C 0.9185(5) 0.5724(3) 0.6964(6) 0.046(2) Uani 1 1 d .
H19A H 0.9371 0.6014 0.6645 0.055 Uiso 1 1 calc R
C20 C 0.8991(5) 0.5754(3) 0.7874(5) 0.0370(17) Uani 1 1 d .
H20 H 0.9038 0.6069 0.8165 0.044 Uiso 1 1 calc R
C21 C 0.8729(5) 0.5335(2) 0.8372(5) 0.0311(15) Uani 1 1 d .
C22 C 0.8911(6) 0.4347(3) 0.5676(5) 0.0403(18) Uani 1 1 d .
H22A H 0.9557 0.4445 0.5550 0.060 Uiso 1 1 calc R
H22B H 0.8483 0.4570 0.5355 0.060 Uiso 1 1 calc R
H22C H 0.8809 0.4002 0.5479 0.060 Uiso 1 1 calc R
C23 C 0.8606(4) 0.5395(2) 0.9320(5) 0.0312(15) Uani 1 1 d .
H23 H 0.8609 0.5728 0.9544 0.037 Uiso 1 1 calc R
C24 C 0.8472(5) 0.4770(3) 1.1286(4) 0.0294(15) Uani 1 1 d .
C25 C 0.8518(5) 0.4177(3) 1.2563(5) 0.0369(16) Uani 1 1 d .
C26 C 0.8580(6) 0.3894(4) 1.3332(6) 0.054(2) Uani 1 1 d .
H27 H 0.8492 0.4042 1.3905 0.065 Uiso 1 1 calc R
C27 C 0.8774(6) 0.3389(4) 1.3249(5) 0.051(2) Uani 1 1 d .
H28 H 0.8852 0.3190 1.3770 0.061 Uiso 1 1 calc R
C28 C 0.8858(6) 0.3169(3) 1.2403(5) 0.045(2) Uani 1 1 d .
H29 H 0.8964 0.2819 1.2361 0.054 Uiso 1 1 calc R
C29 C 0.8790(5) 0.3448(3) 1.1629(4) 0.0325(16) Uani 1 1 d .
H30 H 0.8861 0.3295 1.1059 0.039 Uiso 1 1 calc R
C30 C 0.8614(5) 0.3964(3) 1.1704(4) 0.0303(15) Uani 1 1 d .
C31 C 0.4972(4) 0.3851(3) 0.8582(5) 0.0306(15) Uani 1 1 d .
C32 C 0.3954(5) 0.3747(3) 0.8374(7) 0.050(2) Uani 1 1 d .
H32A H 0.3718 0.4003 0.7962 0.074 Uiso 1 1 calc R
H32B H 0.3591 0.3756 0.8930 0.074 Uiso 1 1 calc R
H32C H 0.3895 0.3417 0.8097 0.074 Uiso 1 1 calc R
C33 C 0.8372(5) 0.2415(3) 1.0151(5) 0.0316(15) Uani 1 1 d .
C34 C 0.8457(6) 0.1983(3) 1.0791(8) 0.060(3) Uani 1 1 d .
H34A H 0.8613 0.2110 1.1389 0.090 Uiso 1 1 calc R
H34B H 0.8951 0.1757 1.0586 0.090 Uiso 1 1 calc R
H34C H 0.7863 0.1802 1.0816 0.090 Uiso 1 1 calc R
C35 C 1.0412(4) 0.4127(2) 0.8953(4) 0.0243(13) Uani 1 1 d .
C36 C 1.1470(4) 0.4155(3) 0.9044(5) 0.0336(16) Uani 1 1 d .
H36A H 1.1761 0.4074 0.8468 0.050 Uiso 1 1 calc R
H36B H 1.1678 0.3914 0.9498 0.050 Uiso 1 1 calc R
H36C H 1.1651 0.4493 0.9226 0.050 Uiso 1 1 calc R
C37 C 0.7391(6) 0.3029(3) 0.6163(4) 0.0391(18) Uani 1 1 d .
C38 C 0.7334(8) 0.2842(4) 0.5217(6) 0.068(3) Uani 1 1 d .
H38A H 0.7619 0.2509 0.5180 0.102 Uiso 1 1 calc R
H38B H 0.7667 0.3073 0.4819 0.102 Uiso 1 1 calc R
H38C H 0.6678 0.2821 0.5034 0.102 Uiso 1 1 calc R
C39 C 0.5767(7) 0.2251(3) 1.0621(7) 0.0566(16) Uani 1 1 d U
H39A H 0.5482 0.1977 1.0283 0.085 Uiso 1 1 calc R
H39B H 0.5415 0.2307 1.1175 0.085 Uiso 1 1 calc R
H39C H 0.6414 0.2165 1.0769 0.085 Uiso 1 1 calc R
C40 C 0.6708(6) 0.2125(3) 0.8416(6) 0.045(2) Uani 1 1 d .
H40A H 0.6917 0.2006 0.9004 0.068 Uiso 1 1 calc R
H40B H 0.7075 0.1961 0.7946 0.068 Uiso 1 1 calc R
H40C H 0.6046 0.2044 0.8335 0.068 Uiso 1 1 calc R
C41 C 1.0096(6) 0.3225(3) 0.5769(5) 0.0493(14) Uani 1 1 d DU
H41A H 0.9564 0.3002 0.5660 0.074 Uiso 1 1 calc R
H41B H 1.0672 0.3028 0.5791 0.074 Uiso 1 1 calc R
H41C H 1.0138 0.3471 0.5285 0.074 Uiso 1 1 calc R
C42 C 0.2405(6) 0.3639(4) 0.6164(7) 0.061(3) Uani 1 1 d U
H42A H 0.2344 0.3669 0.5513 0.092 Uiso 1 1 calc R
H42B H 0.2375 0.3286 0.6336 0.092 Uiso 1 1 calc R
H42C H 0.3005 0.3780 0.6353 0.092 Uiso 1 1 calc R
C43 C 0.4656(16) 0.3076(9) 0.6100(16) 0.200(10) Uani 1 1 d DU
H43A H 0.3995 0.3123 0.5951 0.300 Uiso 1 1 calc R
H43B H 0.4975 0.2911 0.5599 0.300 Uiso 1 1 calc R
H43C H 0.4946 0.3402 0.6212 0.300 Uiso 1 1 calc R
C44 C 0.8468(11) 0.7167(7) 0.8094(12) 0.127(6) Uani 1 1 d U
H44A H 0.8165 0.7492 0.8187 0.190 Uiso 1 1 calc R
H44B H 0.8163 0.6992 0.7598 0.190 Uiso 1 1 calc R
H44C H 0.9129 0.7219 0.7951 0.190 Uiso 1 1 calc R

loop_
_atom_site_aniso_label
_atom_site_aniso_U_11
_atom_site_aniso_U_22
_atom_site_aniso_U_33
_atom_site_aniso_U_23
_atom_site_aniso_U_13
_atom_site_aniso_U_12
Dy1 0.01948(13) 0.02000(13) 0.02538(13) -0.00008(13) 0.00473(12) -0.00183(11)
Dy2 0.02037(13) 0.02559(14) 0.02139(13) -0.00121(13) 0.00329(13) -0.00213(11)
Ni1 0.0203(4) 0.0213(4) 0.0266(4) 0.0020(3) -0.0017(3) -0.0003(3)
Ni2 0.0189(4) 0.0224(4) 0.0207(4) -0.0024(3) 0.0001(3) -0.0011(3)
Cl1 0.0763(19) 0.0381(13) 0.127(3) 0.0117(14) -0.0114(18) -0.0044(13)
S1 0.0383(10) 0.0461(12) 0.0655(14) 0.0333(11) -0.0004(10) -0.0009(9)
S2 0.0505(11) 0.0532(12) 0.0264(10) -0.0176(8) -0.0007(8) 0.0033(10)
N1 0.023(3) 0.027(3) 0.046(4) 0.007(3) -0.002(3) 0.003(2)
N2 0.037(3) 0.024(3) 0.058(4) 0.009(3) -0.005(3) 0.003(3)
N3 0.019(3) 0.033(3) 0.031(3) 0.013(2) -0.001(2) 0.001(2)
N4 0.022(3) 0.025(3) 0.034(3) -0.004(2) 0.001(2) 0.001(2)
N5 0.039(3) 0.028(3) 0.030(3) -0.012(2) 0.005(3) 0.001(3)
N6 0.022(3) 0.030(3) 0.019(3) -0.003(2) 0.002(2) 0.000(2)
O1 0.021(2) 0.023(2) 0.025(2) -0.0017(17) 0.0057(18) 0.0053(17)
O2 0.030(2) 0.029(2) 0.024(2) -0.0017(19) 0.007(2) 0.003(2)
O3 0.025(2) 0.021(2) 0.026(2) 0.0032(18) -0.0017(18) -0.0046(18)
O4 0.031(3) 0.039(3) 0.023(2) 0.004(2) 0.0039(19) -0.003(2)
O5 0.024(2) 0.029(2) 0.044(3) 0.008(2) 0.009(2) 0.005(2)
O6 0.040(3) 0.071(4) 0.045(3) 0.023(3) 0.015(3) 0.028(3)
O7 0.036(3) 0.047(3) 0.028(3) -0.006(2) 0.001(2) -0.009(2)
O8 0.091(5) 0.112(6) 0.031(3) -0.006(3) -0.001(3) -0.058(5)
O9 0.020(2) 0.038(2) 0.031(2) -0.009(2) -0.001(2) 0.0014(19)
O10 0.021(2) 0.041(3) 0.034(2) -0.008(2) 0.007(2) -0.003(2)
O11 0.022(2) 0.028(2) 0.048(3) 0.005(2) 0.002(2) -0.005(2)
O12 0.023(2) 0.032(2) 0.035(2) 0.002(2) 0.000(2) -0.0069(19)
O13 0.029(3) 0.038(3) 0.045(3) 0.003(2) 0.007(2) -0.010(2)
O14 0.054(3) 0.022(2) 0.035(3) -0.001(2) 0.010(2) -0.012(2)
O15 0.029(2) 0.052(3) 0.037(2) -0.011(2) 0.010(2) -0.003(2)
O16 0.049(3) 0.036(3) 0.038(3) 0.001(2) 0.013(2) 0.001(2)
O17 0.0130(19) 0.022(2) 0.024(2) -0.0024(17) 0.0013(16) -0.0050(17)
O18 0.016(2) 0.020(2) 0.027(2) 0.0007(17) -0.0001(16) 0.0036(16)
O19 0.056(4) 0.041(3) 0.062(4) 0.009(3) 0.022(3) -0.007(3)
O20 0.189(13) 0.115(8) 0.135(9) 0.033(7) 0.103(9) -0.019(8)
O21 0.228(15) 0.136(11) 0.140(11) -0.022(9) 0.004(10) 0.052(10)
O22 0.46(4) 0.082(10) 0.78(7) -0.04(2) 0.46(5) -0.008(17)
O23 0.261(19) 0.067(7) 0.35(2) 0.003(11) -0.062(17) -0.005(9)
O24 0.193(17) 0.46(3) 0.203(17) 0.047(19) -0.045(15) -0.21(2)
O25 0.54(5) 0.174(18) 0.40(4) 0.06(2) -0.36(4) 0.01(2)
C1 0.046(3) 0.050(3) 0.052(3) -0.014(3) 0.006(3) 0.003(3)
C2 0.026(3) 0.027(3) 0.029(3) -0.005(3) -0.001(3) 0.003(3)
C3 0.022(3) 0.048(4) 0.030(3) -0.009(3) 0.001(3) 0.000(3)
C4 0.018(3) 0.052(4) 0.050(4) -0.026(4) 0.004(3) 0.006(3)
C5 0.043(4) 0.059(4) 0.068(4) 0.000(3) 0.003(3) -0.005(3)
C6 0.020(3) 0.031(3) 0.037(4) -0.012(3) -0.004(3) -0.001(3)
C7 0.048(5) 0.042(4) 0.022(3) 0.007(3) 0.012(3) -0.001(3)
C8 0.023(3) 0.020(3) 0.053(5) -0.006(3) 0.004(3) 0.006(2)
C9 0.018(3) 0.031(4) 0.049(4) 0.023(3) 0.000(3) 0.001(3)
C10 0.028(4) 0.065(6) 0.056(5) 0.029(4) 0.000(4) -0.006(4)
C11 0.045(5) 0.090(8) 0.049(5) 0.042(5) -0.011(4) 0.003(5)
C12 0.061(6) 0.127(10) 0.027(4) 0.020(6) -0.009(4) -0.018(6)
C13 0.042(5) 0.096(8) 0.036(5) 0.012(5) -0.011(4) -0.007(5)
C14 0.041(5) 0.063(6) 0.038(4) 0.008(4) -0.008(4) -0.008(4)
C15 0.022(3) 0.048(5) 0.032(4) 0.012(3) -0.002(3) 0.002(3)
C16 0.015(3) 0.021(3) 0.024(3) 0.003(2) -0.003(2) -0.006(2)
C17 0.012(3) 0.034(4) 0.037(4) 0.012(3) 0.001(3) 0.001(3)
C18 0.026(4) 0.038(4) 0.040(4) 0.012(3) 0.002(3) -0.003(3)
C19 0.029(4) 0.043(4) 0.065(5) 0.019(4) 0.004(4) -0.007(3)
C20 0.037(4) 0.029(3) 0.045(5) 0.009(3) 0.001(3) -0.003(3)
C21 0.027(4) 0.026(3) 0.040(4) 0.001(3) -0.003(3) -0.005(3)
C22 0.039(4) 0.057(5) 0.025(4) 0.009(3) 0.001(3) 0.001(4)
C23 0.024(3) 0.023(3) 0.046(4) -0.004(3) 0.000(3) -0.001(3)
C24 0.021(3) 0.045(4) 0.023(3) -0.013(3) -0.001(3) 0.001(3)
C25 0.033(4) 0.050(4) 0.028(4) -0.002(3) 0.004(3) 0.008(3)
C26 0.051(5) 0.085(7) 0.026(4) -0.008(4) 0.000(4) 0.002(5)
C27 0.044(5) 0.081(7) 0.027(4) 0.018(4) 0.003(3) 0.003(4)
C28 0.045(5) 0.047(5) 0.044(5) 0.013(4) -0.001(4) 0.001(4)
C29 0.036(4) 0.043(4) 0.018(3) -0.001(3) 0.001(3) 0.009(3)
C30 0.022(3) 0.045(4) 0.024(3) -0.005(3) -0.003(3) 0.001(3)
C31 0.017(3) 0.040(4) 0.035(3) -0.011(3) 0.001(3) 0.003(3)
C32 0.029(4) 0.043(4) 0.077(6) -0.011(4) -0.014(4) 0.001(3)
C33 0.028(4) 0.028(4) 0.039(4) 0.004(3) 0.002(3) 0.001(3)
C34 0.044(5) 0.043(5) 0.093(7) 0.036(5) 0.017(5) 0.010(4)
C35 0.022(3) 0.023(3) 0.028(3) 0.002(2) 0.002(3) -0.005(3)
C36 0.018(3) 0.040(4) 0.043(4) -0.004(3) -0.004(3) -0.002(3)
C37 0.051(5) 0.042(4) 0.024(3) -0.003(3) 0.006(3) -0.019(4)
C38 0.083(7) 0.083(7) 0.038(5) -0.026(5) -0.002(5) -0.027(6)
C39 0.043(4) 0.059(4) 0.068(4) 0.000(3) 0.003(3) -0.005(3)
C40 0.052(5) 0.029(4) 0.054(5) -0.012(4) 0.002(4) -0.004(4)
C41 0.046(3) 0.050(3) 0.052(3) -0.014(3) 0.006(3) 0.003(3)
C42 0.046(5) 0.067(6) 0.072(6) 0.017(5) 0.004(5) 0.008(4)
C43 0.165(15) 0.228(17) 0.208(17) 0.033(15) 0.079(14) -0.050(14)
C44 0.105(9) 0.138(12) 0.138(12) 0.069(10) 0.052(9) 0.036(9)

loop_
_atom_type_symbol
_atom_type_description
_atom_type_scat_dispersion_real
_atom_type_scat_dispersion_imag
_atom_type_scat_source
C C 0.0033 0.0016 'International Tables Vol C Tables 4.2.6.8 and 6.1.1.4'
H H 0.0000 0.0000 'International Tables Vol C Tables 4.2.6.8 and 6.1.1.4'
N N 0.0061 0.0033 'International Tables Vol C Tables 4.2.6.8 and 6.1.1.4'
O O 0.0106 0.0060 'International Tables Vol C Tables 4.2.6.8 and 6.1.1.4'
Dy Dy -0.1892 4.4098 'International Tables Vol C Tables 4.2.6.8 and 6.1.1.4'
S S 0.1246 0.1234 'International Tables Vol C Tables 4.2.6.8 and 6.1.1.4'
Ni Ni 0.3393 1.1124 'International Tables Vol C Tables 4.2.6.8 and 6.1.1.4'
Cl Cl 0.1484 0.1585 'International Tables Vol C Tables 4.2.6.8 and 6.1.1.4'

loop_
_geom_angle_atom_site_label_1
_geom_angle_atom_site_label_2
_geom_angle_atom_site_label_3
_geom_angle
O11 Dy1 O5 140.51(16)
O11 Dy1 O18 140.76(15)
O5 Dy1 O18 78.73(15)
O11 Dy1 O14 91.08(18)
O5 Dy1 O14 80.35(18)
O18 Dy1 O14 98.28(16)
O11 Dy1 O17 78.81(15)
O5 Dy1 O17 132.80(15)
O18 Dy1 O17 68.10(14)
O14 Dy1 O17 72.61(14)
O11 Dy1 O1 78.76(15)
O5 Dy1 O1 128.62(16)
O18 Dy1 O1 71.07(13)
O14 Dy1 O1 143.33(15)
O17 Dy1 O1 70.88(14)
O11 Dy1 O13 69.85(17)
O5 Dy1 O13 70.67(17)
O18 Dy1 O13 149.39(16)
O14 Dy1 O13 77.44(17)
O17 Dy1 O13 135.73(16)
O1 Dy1 O13 129.11(15)
O11 Dy1 O2 89.09(17)
O5 Dy1 O2 81.69(16)
O18 Dy1 O2 99.30(15)
O14 Dy1 O2 151.80(15)
O17 Dy1 O2 134.79(13)
O1 Dy1 O2 64.04(14)
O13 Dy1 O2 76.19(16)
O11 Dy1 Ni1 66.16(11)
O5 Dy1 Ni1 153.11(12)
O18 Dy1 Ni1 74.67(10)
O14 Dy1 Ni1 107.10(12)
O17 Dy1 Ni1 36.65(10)
O1 Dy1 Ni1 36.66(10)
O13 Dy1 Ni1 135.80(13)
O2 Dy1 Ni1 98.72(10)
O10 Dy2 O7 142.51(16)
O10 Dy2 O16 92.99(18)
O7 Dy2 O16 78.84(18)
O10 Dy2 O17 140.29(14)
O7 Dy2 O17 77.12(16)
O16 Dy2 O17 99.73(16)
O10 Dy2 O18 79.11(15)
O7 Dy2 O18 132.11(16)
O16 Dy2 O18 75.97(15)
O17 Dy2 O18 68.00(14)
O10 Dy2 O3 78.99(15)
O7 Dy2 O3 126.23(16)
O16 Dy2 O3 146.43(16)
O17 Dy2 O3 69.67(14)
O18 Dy2 O3 70.53(14)
O10 Dy2 O15 69.84(16)
O7 Dy2 O15 72.67(17)
O16 Dy2 O15 77.27(18)
O17 Dy2 O15 149.67(15)
O18 Dy2 O15 137.41(16)
O3 Dy2 O15 127.92(16)
O10 Dy2 O4 89.83(16)
O7 Dy2 O4 80.25(17)
O16 Dy2 O4 149.00(16)
O17 Dy2 O4 97.61(15)
O18 Dy2 O4 134.70(14)
O3 Dy2 O4 64.24(15)
O15 Dy2 O4 74.79(17)
N1 Ni1 O12 92.6(2)
N1 Ni1 O17 171.4(2)
O12 Ni1 O17 92.85(17)
N1 Ni1 O1 87.6(2)
O12 Ni1 O1 96.57(18)
O17 Ni1 O1 85.25(16)
N1 Ni1 N3 78.8(2)
O12 Ni1 N3 89.9(2)
O17 Ni1 N3 107.8(2)
O1 Ni1 N3 165.1(2)
N1 Ni1 O3 95.4(2)
O12 Ni1 O3 171.75(17)
O17 Ni1 O3 78.96(16)
O1 Ni1 O3 81.86(16)
N3 Ni1 O3 93.56(19)
N1 Ni1 Dy1 130.19(18)
O12 Ni1 Dy1 83.41(13)
O17 Ni1 Dy1 44.19(11)
O1 Ni1 Dy1 44.21(11)
N3 Ni1 Dy1 150.40(17)
O3 Ni1 Dy1 89.91(11)
O9 Ni2 N6 92.0(2)
O9 Ni2 N4 90.8(2)
N6 Ni2 N4 79.5(2)
O9 Ni2 O3 96.67(18)
N6 Ni2 O3 165.7(2)
N4 Ni2 O3 88.9(2)
O9 Ni2 O18 94.12(17)
N6 Ni2 O18 106.90(19)
N4 Ni2 O18 171.7(2)
O3 Ni2 O18 83.91(16)
O9 Ni2 O1 172.24(16)
N6 Ni2 O1 92.39(18)
N4 Ni2 O1 96.27(18)
O3 Ni2 O1 80.41(16)
O18 Ni2 O1 78.46(15)
O25 Cl1 O23 112.0(14)
O25 Cl1 O24 106.6(19)
O23 Cl1 O24 118.6(15)
O25 Cl1 O22 86.1(19)
O23 Cl1 O22 118.0(13)
O24 Cl1 O22 110.2(19)
C9 S1 C10 87.7(4)
C25 S2 C24 89.8(4)
C8 N1 N2 116.5(6)
C8 N1 Ni1 129.2(5)
N2 N1 Ni1 114.1(5)
N1 N2 C9 113.6(6)
N1 N2 H2 123.2
C9 N2 H2 123.2
C9 N3 C15 110.1(6)
C9 N3 Ni1 111.5(5)
C15 N3 Ni1 138.3(5)
C23 N4 N5 117.8(6)
C23 N4 Ni2 126.2(5)
N5 N4 Ni2 115.6(4)
C24 N5 N4 110.0(5)
C24 N5 H5H 125.0
N4 N5 H5H 125.0
C24 N6 C30 111.3(5)
C24 N6 Ni2 108.0(4)
C30 N6 Ni2 140.7(5)
C1 O1 Ni1 123.0(5)
C1 O1 Ni2 112.8(5)
Ni1 O1 Ni2 98.20(17)
C1 O1 Dy1 119.4(5)
Ni1 O1 Dy1 99.13(17)
Ni2 O1 Dy1 100.12(15)
C2 O2 C7 116.0(5)
C2 O2 Dy1 118.1(4)
C7 O2 Dy1 124.4(4)
C16 O3 Ni2 121.3(4)
C16 O3 Ni1 114.3(4)
Ni2 O3 Ni1 99.31(18)
C16 O3 Dy2 118.0(4)
Ni2 O3 Dy2 99.30(17)
Ni1 O3 Dy2 101.06(16)
C17 O4 C22 116.2(6)
C17 O4 Dy2 117.1(4)
C22 O4 Dy2 124.4(5)
C33 O5 Dy1 140.9(4)
C37 O7 Dy2 141.9(5)
C35 O9 Ni2 125.6(4)
C35 O10 Dy2 139.3(4)
C31 O11 Dy1 138.2(4)
C31 O12 Ni1 125.4(4)
C39 O13 Dy1 138.3(5)
C39 O13 H13H 110.8
Dy1 O13 H13H 110.8
C40 O14 Dy1 133.8(5)
C40 O14 H14H 113.1
Dy1 O14 H14H 113.1
C41 O15 Dy2 138.0(5)
C41 O15 H15 111.0
Dy2 O15 H15 111.0
Dy2 O16 H16H 109.5
Ni1 O17 Dy2 108.28(17)
Ni1 O17 Dy1 99.17(16)
Dy2 O17 Dy1 108.48(16)
Ni1 O17 H17 113.3
Dy2 O17 H17 113.3
Dy1 O17 H17 113.3
Ni2 O18 Dy1 108.08(17)
Ni2 O18 Dy2 99.69(16)
Dy1 O18 Dy2 109.26(16)
Ni2 O18 H18H 113.0
Dy1 O18 H18H 113.0
Dy2 O18 H18H 113.0
O1 C1 C2 118.0(7)
O1 C1 C6 123.5(8)
C2 C1 C6 118.5(7)
C3 C2 C1 122.2(7)
C3 C2 O2 124.4(6)
C1 C2 O2 113.4(6)
C2 C3 C4 119.3(7)
C2 C3 H3 120.4
C4 C3 H3 120.4
C5 C4 C3 119.9(7)
C5 C4 H4 120.1
C3 C4 H4 120.1
C4 C5 C6 120.8(8)
C4 C5 H5 119.6
C6 C5 H5 119.6
C1 C6 C5 119.2(8)
C1 C6 C8 124.5(7)
C5 C6 C8 116.3(7)
O2 C7 H7A 109.5
O2 C7 H7B 109.5
H7A C7 H7B 109.5
O2 C7 H7C 109.5
H7A C7 H7C 109.5
H7B C7 H7C 109.5
N1 C8 C6 123.5(6)
N1 C8 H8 118.2
C6 C8 H8 118.2
N3 C9 N2 121.1(6)
N3 C9 S1 117.5(6)
N2 C9 S1 121.3(5)
C11 C10 C15 121.0(10)
C11 C10 S1 128.5(8)
C15 C10 S1 110.3(6)
C12 C11 C10 119.6(9)
C12 C11 H11 120.2
C10 C11 H11 120.2
C11 C12 C13 119.1(9)
C11 C12 H12 120.5
C13 C12 H12 120.5
C12 C13 C14 122.1(11)
C12 C13 H13 118.9
C14 C13 H13 118.9
C15 C14 C13 118.5(9)
C15 C14 H14 120.8
C13 C14 H14 120.8
C14 C15 C10 119.4(8)
C14 C15 N3 126.1(7)
C10 C15 N3 114.3(7)
O3 C16 C17 118.9(6)
O3 C16 C21 124.0(5)
C17 C16 C21 117.1(6)
C18 C17 C16 123.9(7)
C18 C17 O4 123.4(6)
C16 C17 O4 112.6(5)
C17 C18 C19 118.6(7)
C17 C18 H18 120.7
C19 C18 H18 120.7
C18 C19 C20 120.1(7)
C18 C19 H19A 119.9
C20 C19 H19A 119.9
C19 C20 C21 121.8(7)
C19 C20 H20 119.1
C21 C20 H20 119.1
C20 C21 C16 118.3(6)
C20 C21 C23 118.0(6)
C16 C21 C23 123.8(6)
O4 C22 H22A 109.5
O4 C22 H22B 109.5
H22A C22 H22B 109.5
O4 C22 H22C 109.5
H22A C22 H22C 109.5
H22B C22 H22C 109.5
N4 C23 C21 126.3(6)
N4 C23 H23 116.8
C21 C23 H23 116.8
N5 C24 N6 126.6(6)
N5 C24 S2 119.7(5)
N6 C24 S2 113.6(5)
C26 C25 C30 122.0(8)
C26 C25 S2 128.6(7)
C30 C25 S2 109.3(6)
C25 C26 C27 118.2(8)
C25 C26 H27 120.9
C27 C26 H27 120.9
C26 C27 C28 120.6(7)
C26 C27 H28 119.7
C28 C27 H28 119.7
C29 C28 C27 121.6(8)
C29 C28 H29 119.2
C27 C28 H29 119.2
C28 C29 C30 118.4(7)
C28 C29 H30 120.8
C30 C29 H30 120.8
N6 C30 C29 125.1(6)
N6 C30 C25 115.8(6)
C29 C30 C25 119.1(6)
O12 C31 O11 125.9(6)
O12 C31 C32 118.6(7)
O11 C31 C32 115.5(7)
C31 C32 H32A 109.5
C31 C32 H32B 109.5
H32A C32 H32B 109.5
C31 C32 H32C 109.5
H32A C32 H32C 109.5
H32B C32 H32C 109.5
O6 C33 O5 123.2(6)
O6 C33 C34 118.8(7)
O5 C33 C34 117.9(7)
C33 C34 H34A 109.5
C33 C34 H34B 109.5
H34A C34 H34B 109.5
C33 C34 H34C 109.5
H34A C34 H34C 109.5
H34B C34 H34C 109.5
O9 C35 O10 126.1(6)
O9 C35 C36 117.6(6)
O10 C35 C36 116.3(6)
C35 C36 H36A 109.5
C35 C36 H36B 109.5
H36A C36 H36B 109.5
C35 C36 H36C 109.5
H36A C36 H36C 109.5
H36B C36 H36C 109.5
O8 C37 O7 122.9(7)
O8 C37 C38 116.9(7)
O7 C37 C38 120.2(7)
C37 C38 H38A 109.5
C37 C38 H38B 109.5
H38A C38 H38B 109.5
C37 C38 H38C 109.5
H38A C38 H38C 109.5
H38B C38 H38C 109.5
O13 C39 H39A 109.5
O13 C39 H39B 109.5
H39A C39 H39B 109.5
O13 C39 H39C 109.5
H39A C39 H39C 109.5
H39B C39 H39C 109.5
O14 C40 H40A 109.5
O14 C40 H40B 109.5
H40A C40 H40B 109.5
O14 C40 H40C 109.5
H40A C40 H40C 109.5
H40B C40 H40C 109.5
O15 C41 H41A 109.5
O15 C41 H41B 109.5
H41A C41 H41B 109.5
O15 C41 H41C 109.5
H41A C41 H41C 109.5
H41B C41 H41C 109.5
O19 C42 H42A 109.5
O19 C42 H42B 109.5
H42A C42 H42B 109.5
O19 C42 H42C 109.5
H42A C42 H42C 109.5
H42B C42 H42C 109.5
O20 C43 H43A 109.5
O20 C43 H43B 109.5
H43A C43 H43B 109.5
O20 C43 H43C 109.5
H43A C43 H43C 109.5
H43B C43 H43C 109.5
O21 C44 H44A 109.5
O21 C44 H44B 109.5
H44A C44 H44B 109.5
O21 C44 H44C 109.5
H44A C44 H44C 109.5
H44B C44 H44C 109.5

loop_
_geom_bond_atom_site_label_1
_geom_bond_atom_site_label_2
_geom_bond_distance
Dy1 O11 2.282(5)
Dy1 O5 2.303(4)
Dy1 O18 2.348(4)
Dy1 O14 2.353(5)
Dy1 O17 2.394(4)
Dy1 O1 2.394(4)
Dy1 O13 2.421(5)
Dy1 O2 2.477(4)
Dy1 Ni1 3.3902(8)
Dy2 O10 2.281(5)
Dy2 O7 2.328(5)
Dy2 O16 2.339(5)
Dy2 O17 2.362(4)
Dy2 O18 2.385(4)
Dy2 O3 2.406(4)
Dy2 O15 2.408(5)
Dy2 O4 2.483(5)
Ni1 N1 2.015(6)
Ni1 O12 2.027(4)
Ni1 O17 2.050(4)
Ni1 O1 2.050(4)
Ni1 N3 2.078(5)
Ni1 O3 2.229(4)
Ni2 O9 2.026(4)
Ni2 N6 2.035(5)
Ni2 N4 2.035(6)
Ni2 O3 2.064(4)
Ni2 O18 2.074(4)
Ni2 O1 2.277(4)
Cl1 O25 1.240(17)
Cl1 O23 1.266(11)
Cl1 O24 1.275(15)
Cl1 O22 1.318(19)
S1 C9 1.738(7)
S1 C10 1.755(11)
S2 C25 1.751(8)
S2 C24 1.763(7)
N1 C8 1.297(10)
N1 N2 1.376(8)
N2 C9 1.377(10)
N2 H2 0.8800
N3 C9 1.285(9)
N3 C15 1.408(9)
N4 C23 1.283(9)
N4 N5 1.373(8)
N5 C24 1.318(10)
N5 H5H 0.8800
N6 C24 1.355(9)
N6 C30 1.371(9)
O1 C1 1.365(9)
O2 C2 1.402(8)
O2 C7 1.468(8)
O3 C16 1.352(7)
O4 C17 1.411(8)
O4 C22 1.438(8)
O5 C33 1.267(8)
O6 C33 1.229(9)
O7 C37 1.229(8)
O8 C37 1.208(8)
O9 C35 1.243(8)
O10 C35 1.269(8)
O11 C31 1.262(8)
O12 C31 1.252(8)
O13 C39 1.492(10)
O13 H13H 0.9500
O14 C40 1.425(9)
O14 H14H 0.9500
O15 C41 1.478(7)
O15 H15 0.9500
O16 H16H 0.8400
O17 H17 1.0000
O18 H18H 1.0000
O19 C42 1.396(11)
O20 C43 1.15(2)
O21 C44 1.48(2)
C1 C2 1.385(12)
C1 C6 1.404(11)
C2 C3 1.376(9)
C3 C4 1.398(10)
C3 H3 0.9500
C4 C5 1.372(12)
C4 H4 0.9500
C5 C6 1.411(12)
C5 H5 0.9500
C6 C8 1.446(11)
C7 H7A 0.9800
C7 H7B 0.9800
C7 H7C 0.9800
C8 H8 0.9500
C10 C11 1.381(13)
C10 C15 1.382(11)
C11 C12 1.360(16)
C11 H11 0.9500
C12 C13 1.366(15)
C12 H12 0.9500
C13 C14 1.386(12)
C13 H13 0.9500
C14 C15 1.370(12)
C14 H14 0.9500
C16 C17 1.399(10)
C16 C21 1.423(9)
C17 C18 1.366(9)
C18 C19 1.371(11)
C18 H18 0.9500
C19 C20 1.389(12)
C19 H19A 0.9500
C20 C21 1.396(9)
C20 H20 0.9500
C21 C23 1.435(11)
C22 H22A 0.9800
C22 H22B 0.9800
C22 H22C 0.9800
C23 H23 0.9500
C25 C26 1.378(12)
C25 C30 1.410(10)
C26 C27 1.384(14)
C26 H27 0.9500
C27 C28 1.397(12)
C27 H28 0.9500
C28 C29 1.379(10)
C28 H29 0.9500
C29 C30 1.408(11)
C29 H30 0.9500
C31 C32 1.515(10)
C32 H32A 0.9800
C32 H32B 0.9800
C32 H32C 0.9800
C33 C34 1.503(10)
C34 H34A 0.9800
C34 H34B 0.9800
C34 H34C 0.9800
C35 C36 1.523(9)
C36 H36A 0.9800
C36 H36B 0.9800
C36 H36C 0.9800
C37 C38 1.501(10)
C38 H38A 0.9800
C38 H38B 0.9800
C38 H38C 0.9800
C39 H39A 0.9800
C39 H39B 0.9800
C39 H39C 0.9800
C40 H40A 0.9800
C40 H40B 0.9800
C40 H40C 0.9800
C41 H41A 0.9800
C41 H41B 0.9800
C41 H41C 0.9800
C42 H42A 0.9800
C42 H42B 0.9800
C42 H42C 0.9800
C43 H43A 0.9800
C43 H43B 0.9800
C43 H43C 0.9800
C44 H44A 0.9800
C44 H44B 0.9800
C44 H44C 0.9800

loop_
_geom_hbond_atom_site_label_D
_geom_hbond_atom_site_label_H
_geom_hbond_atom_site_label_A
_geom_hbond_distance_DH
_geom_hbond_distance_HA
_geom_hbond_distance_DA
_geom_hbond_angle_DHA
_geom_hbond_site_symmetry_A
O15 H15 O19 0.95 1.84 2.696(8) 148.9 1_655
O13 H13H O6 0.95 1.85 2.639(7) 138.1 3_455
N5 H5H O19 0.88 1.88 2.752(8) 171.5 2_665
N2 H2 Cl1 0.88 2.85 3.696(7) 160.6 .
N2 H2 O22 0.88 1.92 2.780(18) 166.5 .
N2 H2 O25 0.88 2.58 3.37(3) 149.0 .
O14 H14H O8 0.95 1.70 2.623(8) 163.2 .
O17 H17 O8 1.00 2.08 2.890(8) 137.2 .
O18 H18H O6 1.00 2.25 3.024(7) 133.3 .
O16 H16H O6 0.84 1.86 2.669(7) 161.2 .
